data_7204258
loop_
_publ_author_name
'Barthelet, K.'
'Merlier, C.'
'Serre, C.'
'Riou-Cavellec, M.'
'Riou, D.'
'F\'erey, G.'

_publ_section_title
;
 Microporous hybrid compounds: hydrothermal synthesis and
 characterization of two zinciomethylenediphosphonates with 3D
 structures, structure determination of their dehydrated
 formsElectronic supplementary information (ESI): final Rietveld plots
 for MIL-48calc and VSB-4(Zn). See
 http://www.rsc.org/suppdata/jm/b1/b108301p
;
_journal_issue 4
_journal_name_full 'Journal of Materials Chemistry'
_journal_page_first 1132
_journal_paper_doi 10.1039/b108301p
_journal_volume 12
_journal_year 2002
_chemical_formula_sum 'C H2 O7 P2 Zn2'
_chemical_formula_weight 318.71
_chemical_name_systematic
; 
? 
;
_space_group_IT_number 15
_symmetry_cell_setting monoclinic
_symmetry_space_group_name_Hall '-C 2yc'
_symmetry_space_group_name_H-M 'C 1 2/c 1'
_atom_sites_solution_hydrogens geom
_atom_sites_solution_primary direct
_atom_sites_solution_secondary difmap
_audit_creation_method SHELXL
_cell_angle_alpha 90.00
_cell_angle_beta 106.8150(10)
_cell_angle_gamma 90.00
_cell_formula_units_Z 8
_cell_length_a 18.7573(3)
_cell_length_b 8.2803(2)
_cell_length_c 8.92250(10)
_cell_measurement_temperature 296(2)
_cell_volume 1326.56(4)
_computing_cell_refinement 'Siemens XSCANS'
_computing_data_collection 'Siemens XSCANS'
_computing_data_reduction 'Siemens SHELXTL'
_computing_molecular_graphics 'Siemens SHELXTL'
_computing_publication_material 'Siemens SHELXTL'
_computing_structure_refinement 'SHELXL-93 (Sheldrick, 1993)'
_computing_structure_solution 'SHELXS-86 (Sheldrick, 1990)'
_diffrn_ambient_temperature 296(2)
_diffrn_measurement_device 'Siemens P4'
_diffrn_measurement_method '\w scans'
_diffrn_radiation_monochromator graphite
_diffrn_radiation_source 'fine-focus sealed tube'
_diffrn_radiation_type MoK\a
_diffrn_radiation_wavelength 0.71073
_diffrn_reflns_av_R_equivalents 0.0301
_diffrn_reflns_av_sigmaI/netI 0.0345
_diffrn_reflns_limit_h_max 18
_diffrn_reflns_limit_h_min -26
_diffrn_reflns_limit_k_max 11
_diffrn_reflns_limit_k_min -10
_diffrn_reflns_limit_l_max 12
_diffrn_reflns_limit_l_min -12
_diffrn_reflns_number 4564
_diffrn_reflns_theta_max 29.80
_diffrn_reflns_theta_min 2.27
_exptl_absorpt_coefficient_mu 7.707
_exptl_absorpt_correction_T_max 0.276218
_exptl_absorpt_correction_T_min 0.495376
_exptl_absorpt_correction_type 'Semi empirical'
_exptl_crystal_density_diffrn 3.192
_exptl_crystal_density_meas 3.269(2)
_exptl_crystal_F_000 1232
_refine_diff_density_max 0.889
_refine_diff_density_min -0.874
_refine_diff_density_rms 0.161
_refine_ls_extinction_coef 0.0064(3)
_refine_ls_extinction_expression Fc^*^=kFc[1+0.001xFc^2^\l^3^/sin(2\q)]^-1/4^
_refine_ls_extinction_method SHELXL
_refine_ls_goodness_of_fit_all 1.056
_refine_ls_goodness_of_fit_obs 1.080
_refine_ls_matrix_type full
_refine_ls_number_parameters 112
_refine_ls_number_reflns 1735
_refine_ls_number_restraints 0
_refine_ls_restrained_S_all 1.056
_refine_ls_restrained_S_obs 1.080
_refine_ls_R_factor_all 0.0294
_refine_ls_R_factor_obs 0.0269
_refine_ls_shift/esd_max -0.001
_refine_ls_shift/esd_mean 0.000
_refine_ls_structure_factor_coef Fsqd
_refine_ls_weighting_details 'w=1/[\s^2^(Fo^2^)+(0.0393P)^2^+3.3028P] where P=(Fo^2^+2Fc^2^)/3'
_refine_ls_weighting_scheme calc
_refine_ls_wR_factor_all 0.0719
_refine_ls_wR_factor_obs 0.0704
_reflns_number_observed 1598
_reflns_number_total 1735
_reflns_observed_criterion >2sigma(I)
_cod_data_source_file b108301p.txt
_cod_data_source_block VSB3(Zn)
_cod_depositor_comments
;
The following automatic conversions were performed:
'_symmetry_cell_setting' value 'Monoclinic' changed to 'monoclinic'
according to '/home/saulius/struct/CIF-dictionaries/cif_core.dic'
dictionary named 'cif_core.dic' version 2.4.1 from 2010-06-29.

Automatic conversion script
Id: cif_fix_enum 1527 2010-12-29 10:47:43Z saulius 

The following automatic conversions were performed:

'_refine_ls_weighting_scheme' value 'calc
w=1/[\s^2^(Fo^2^)+(0.0393P)^2^+3.3028P] where P=(Fo^2^+2Fc^2^)/3' was
changed to 'calc'. New tag '_refine_ls_weighting_details' was
created. The value of the new tag was set to
'w=1/[\s^2^(Fo^2^)+(0.0393P)^2^+3.3028P] where P=(Fo^2^+2Fc^2^)/3'.

Automatic conversion script
Id: cif_fix_values 3143 2015-03-26 13:38:13Z robertas 
;
_cod_original_sg_symbol_H-M C2/c
_cod_database_code 7204258

loop_
_symmetry_equiv_pos_as_xyz
'x, y, z'
'-x, y, -z+1/2'
'x+1/2, y+1/2, z'
'-x+1/2, y+1/2, -z+1/2'
'-x, -y, -z'
'x, -y, z-1/2'
'-x+1/2, -y+1/2, -z'
'x+1/2, -y+1/2, z-1/2'

loop_
_atom_site_aniso_label
_atom_site_aniso_U_11
_atom_site_aniso_U_22
_atom_site_aniso_U_33
_atom_site_aniso_U_23
_atom_site_aniso_U_13
_atom_site_aniso_U_12
Zn1 0.0077(2) 0.0123(2) 0.0079(2) 0.000 0.0024(2) 0.000
Zn2 0.0087(2) 0.0093(2) 0.0098(2) 0.0001(2) 0.0036(2) 0.00121(15)
Zn3 0.0082(2) 0.0099(2) 0.0103(2) 0.00022(11) 0.00296(12) 0.00023(11)
P4 0.0066(3) 0.0078(3) 0.0060(3) -0.0002(2) 0.0015(2) -0.0004(2)
P5 0.0056(3) 0.0095(3) 0.0073(3) -0.0007(2) 0.0017(2) -0.0008(2)
O1 0.0125(10) 0.0194(11) 0.0175(10) -0.0064(8) 0.0073(8) -0.0024(8)
O2 0.0102(9) 0.0108(9) 0.0082(8) 0.0025(7) 0.0012(7) -0.0016(7)
O3 0.0103(9) 0.0100(9) 0.0086(8) -0.0011(7) 0.0008(7) 0.0011(7)
O4 0.0104(10) 0.0123(10) 0.0114(9) 0.0005(7) 0.0052(7) 0.0014(7)
O5 0.0084(9) 0.0114(9) 0.0133(9) 0.0011(7) 0.0055(7) 0.0002(7)
O6 0.0091(9) 0.0149(10) 0.0086(8) 0.0007(7) 0.0023(7) -0.0030(7)
O7 0.0073(9) 0.0169(10) 0.0095(8) -0.0030(7) 0.0006(7) -0.0013(7)
C 0.0092(12) 0.0091(12) 0.0133(12) 0.0001(10) 0.0006(10) 0.0011(9)

loop_
_atom_site_label
_atom_site_type_symbol
_atom_site_fract_x
_atom_site_fract_y
_atom_site_fract_z
_atom_site_U_iso_or_equiv
_atom_site_thermal_displace_type
_atom_site_occupancy
_atom_site_calc_flag
_atom_site_refinement_flags
_atom_site_disorder_group
Zn1 Zn 0.0000 0.02716(5) 0.7500 0.00927(13) Uani 1 d S .
Zn2 Zn -0.2500 -0.7500 0.5000 0.00905(13) Uani 1 d S .
Zn3 Zn -0.18627(2) -0.11156(4) 0.56647(4) 0.00942(12) Uani 1 d . .
P4 P -0.19372(4) -0.45556(8) 0.75833(7) 0.0069(2) Uani 1 d . .
P5 P -0.09348(4) -0.17796(8) 0.92493(7) 0.0075(2) Uani 1 d . .
O1 O -0.11660(12) -0.2250(3) 0.4612(2) 0.0158(4) Uani 1 d . .
O2 O -0.22070(11) -0.3300(2) 0.6283(2) 0.0101(4) Uani 1 d . .
O3 O -0.18295(11) -0.6217(2) 0.6970(2) 0.0100(4) Uani 1 d . .
O4 O -0.25393(11) -0.9544(2) 0.6373(2) 0.0109(4) Uani 1 d . .
O5 O -0.16093(11) -0.8815(2) 0.4716(2) 0.0105(4) Uani 1 d . .
O6 O -0.08764(11) -0.0951(2) 0.7732(2) 0.0109(4) Uani 1 d . .
O7 O 0.02181(11) 0.1551(3) 0.9414(2) 0.0116(4) Uani 1 d . .
C C -0.1034(2) -0.3902(3) 0.8820(3) 0.0111(5) Uani 1 d . .
H0A H -0.0928(2) -0.4486(3) 0.9803(3) 0.013 Uiso 1 calc R .
H0B H -0.0660(2) -0.4212(3) 0.8318(3) 0.013 Uiso 1 calc R .

loop_
_atom_type_symbol
_atom_type_description
_atom_type_scat_dispersion_real
_atom_type_scat_dispersion_imag
_atom_type_scat_source
C C 0.0033 0.0016 'International Tables Vol C Tables 4.2.6.8 and 6.1.1.4'
H H 0.0000 0.0000 'International Tables Vol C Tables 4.2.6.8 and 6.1.1.4'
O O 0.0106 0.0060 'International Tables Vol C Tables 4.2.6.8 and 6.1.1.4'
P P 0.1023 0.0942 'International Tables Vol C Tables 4.2.6.8 and 6.1.1.4'
Zn Zn 0.2839 1.4301 'International Tables Vol C Tables 4.2.6.8 and 6.1.1.4'

loop_
_geom_angle_atom_site_label_1
_geom_angle_atom_site_label_2
_geom_angle_atom_site_label_3
_geom_angle
_geom_angle_site_symmetry_1
_geom_angle_site_symmetry_3
_geom_angle_publ_flag
O7 Zn1 O7 114.20(13) . 2_556 ?
O7 Zn1 O6 113.38(8) . 2_556 ?
O7 Zn1 O6 98.94(8) 2_556 2_556 ?
O7 Zn1 O6 98.94(8) . . ?
O7 Zn1 O6 113.38(8) 2_556 . ?
O6 Zn1 O6 118.89(12) 2_556 . ?
O5 Zn2 O5 180.0 . 7_436 ?
O5 Zn2 O4 79.27(8) . . ?
O5 Zn2 O4 100.73(8) 7_436 . ?
O5 Zn2 O4 100.73(8) . 7_436 ?
O5 Zn2 O4 79.27(8) 7_436 7_436 ?
O4 Zn2 O4 179.999(1) . 7_436 ?
O5 Zn2 O3 86.63(8) . 7_436 ?
O5 Zn2 O3 93.37(8) 7_436 7_436 ?
O4 Zn2 O3 88.14(8) . 7_436 ?
O4 Zn2 O3 91.86(7) 7_436 7_436 ?
O5 Zn2 O3 93.37(7) . . ?
O5 Zn2 O3 86.63(8) 7_436 . ?
O4 Zn2 O3 91.86(8) . . ?
O4 Zn2 O3 88.14(8) 7_436 . ?
O3 Zn2 O3 180.0 7_436 . ?
O4 Zn3 O1 166.43(9) 1_565 . ?
O4 Zn3 O2 101.92(8) 1_565 . ?
O1 Zn3 O2 90.65(9) . . ?
O4 Zn3 O2 87.80(8) 1_565 7_446 ?
O1 Zn3 O2 90.13(8) . 7_446 ?
O2 Zn3 O2 76.81(8) . 7_446 ?
O4 Zn3 O5 77.85(8) 1_565 1_565 ?
O1 Zn3 O5 89.03(8) . 1_565 ?
O2 Zn3 O5 172.55(7) . 1_565 ?
O2 Zn3 O5 95.75(7) 7_446 1_565 ?
O4 Zn3 O6 98.50(8) 1_565 . ?
O1 Zn3 O6 85.39(8) . . ?
O2 Zn3 O6 94.74(7) . . ?
O2 Zn3 O6 170.41(8) 7_446 . ?
O5 Zn3 O6 92.65(7) 1_565 . ?
O3 P4 O2 113.12(11) . . ?
O3 P4 O4 113.55(12) . 4_456 ?
O2 P4 O4 109.02(11) . 4_456 ?
O3 P4 C 106.94(12) . . ?
O2 P4 C 107.69(12) . . ?
O4 P4 C 106.10(12) 4_456 . ?
O5 P5 O7 111.06(11) 6_546 5_557 ?
O5 P5 O6 111.70(11) 6_546 . ?
O7 P5 O6 110.98(11) 5_557 . ?
O5 P5 C 109.34(13) 6_546 . ?
O7 P5 C 107.52(12) 5_557 . ?
O6 P5 C 106.02(12) . . ?
P4 O2 Zn3 137.97(12) . . ?
P4 O2 Zn3 118.47(11) . 7_446 ?
Zn3 O2 Zn3 103.19(8) . 7_446 ?
P4 O3 Zn2 130.02(12) . . ?
P4 O4 Zn3 138.37(13) 4_446 1_545 ?
P4 O4 Zn2 119.62(11) 4_446 . ?
Zn3 O4 Zn2 101.70(8) 1_545 . ?
P5 O5 Zn2 128.83(12) 6_545 . ?
P5 O5 Zn3 132.56(12) 6_545 1_545 ?
Zn2 O5 Zn3 97.86(8) . 1_545 ?
P5 O6 Zn1 125.79(12) . . ?
P5 O6 Zn3 116.67(11) . . ?
Zn1 O6 Zn3 117.53(9) . . ?
P5 O7 Zn1 131.67(13) 5_557 . ?
P5 C P4 116.22(15) . . ?
P5 C H0A 108.23(9) . . ?
P4 C H0A 108.23(9) . . ?
P5 C H0B 108.23(10) . . ?
P4 C H0B 108.23(9) . . ?
H0A C H0B 107.4 . . ?

loop_
_geom_bond_atom_site_label_1
_geom_bond_atom_site_label_2
_geom_bond_distance
_geom_bond_site_symmetry_2
_geom_bond_publ_flag
Zn1 O7 1.950(2) . ?
Zn1 O7 1.950(2) 2_556 ?
Zn1 O6 1.992(2) 2_556 ?
Zn1 O6 1.992(2) . ?
Zn2 O5 2.070(2) . ?
Zn2 O5 2.070(2) 7_436 ?
Zn2 O4 2.103(2) . ?
Zn2 O4 2.103(2) 7_436 ?
Zn2 O3 2.126(2) 7_436 ?
Zn2 O3 2.126(2) . ?
Zn3 O4 2.041(2) 1_565 ?
Zn3 O1 2.045(2) . ?
Zn3 O2 2.049(2) . ?
Zn3 O2 2.132(2) 7_446 ?
Zn3 O5 2.192(2) 1_565 ?
Zn3 O6 2.207(2) . ?
P4 O3 1.516(2) . ?
P4 O2 1.531(2) . ?
P4 O4 1.536(2) 4_456 ?
P4 C 1.816(3) . ?
P5 O5 1.523(2) 6_546 ?
P5 O7 1.529(2) 5_557 ?
P5 O6 1.550(2) . ?
P5 C 1.797(3) . ?
O2 Zn3 2.132(2) 7_446 ?
O4 P4 1.536(2) 4_446 ?
O4 Zn3 2.041(2) 1_545 ?
O5 P5 1.523(2) 6_545 ?
O5 Zn3 2.192(2) 1_545 ?
O7 P5 1.529(2) 5_557 ?
C H0A 0.97 . ?
C H0B 0.97 . ?
